data_7235568
loop_
_publ_author_name
'Xiang, Haoyue'
'Chen, Jianyang'
'Miao, Zehong'
'Yang, Chunhao'

_publ_section_title
;
 Cascade synthesis of novel functionalized pyridine-fused coumarins in
 aqueous medium
;
_journal_issue 31
_journal_name_full 'RSC Advances'
_journal_page_first 16132
_journal_paper_doi 10.1039/C4RA01848F
_journal_volume 4
_journal_year 2014
_chemical_formula_sum 'C14 H10 N2 O2'
_chemical_formula_weight 238.24
_space_group_IT_number 2
_space_group_name_Hall '-P 1'
_space_group_name_H-M_alt 'P -1'
_symmetry_space_group_name_H-M 'P -1'
_atom_sites_solution_hydrogens geom
_atom_sites_solution_primary direct
_atom_sites_solution_secondary difmap
_audit_creation_method SHELXL-97
_cell_angle_alpha 88.537(11)
_cell_angle_beta 82.628(11)
_cell_angle_gamma 74.066(10)
_cell_formula_units_Z 2
_cell_length_a 5.2272(9)
_cell_length_b 8.0305(13)
_cell_length_c 13.945(2)
_cell_measurement_temperature 296(2)
_cell_volume 558.20(16)
_computing_structure_refinement 'SHELXL-97 (Sheldrick, 2008)'
_computing_structure_solution 'SHELXS-97 (Sheldrick, 2008)'
_diffrn_ambient_temperature 296(2)
_diffrn_measured_fraction_theta_full 0.954
_diffrn_measured_fraction_theta_max 0.954
_diffrn_radiation_monochromator graphite
_diffrn_radiation_source 'fine-focus sealed tube'
_diffrn_radiation_type MoK\a
_diffrn_radiation_wavelength 0.71073
_diffrn_reflns_av_R_equivalents 0.0204
_diffrn_reflns_av_sigmaI/netI 0.0233
_diffrn_reflns_limit_h_max 5
_diffrn_reflns_limit_h_min -6
_diffrn_reflns_limit_k_max 9
_diffrn_reflns_limit_k_min -9
_diffrn_reflns_limit_l_max 16
_diffrn_reflns_limit_l_min -16
_diffrn_reflns_number 5288
_diffrn_reflns_theta_full 24.99
_diffrn_reflns_theta_max 24.99
_diffrn_reflns_theta_min 1.47
_exptl_absorpt_coefficient_mu 0.097
_exptl_absorpt_correction_T_max 0.9889
_exptl_absorpt_correction_T_min 0.9260
_exptl_crystal_density_diffrn 1.418
_exptl_crystal_density_method 'not measured'
_exptl_crystal_F_000 278
_exptl_crystal_size_max 0.70
_exptl_crystal_size_mid 0.10
_exptl_crystal_size_min 0.10
_refine_diff_density_max 0.178
_refine_diff_density_min -0.166
_refine_diff_density_rms 0.044
_refine_ls_extinction_coef 0.057(11)
_refine_ls_extinction_expression Fc^*^=kFc[1+0.001xFc^2^\l^3^/sin(2\q)]^-1/4^
_refine_ls_extinction_method SHELXL
_refine_ls_goodness_of_fit_ref 1.459
_refine_ls_hydrogen_treatment mixed
_refine_ls_matrix_type full
_refine_ls_number_parameters 164
_refine_ls_number_reflns 1878
_refine_ls_number_restraints 0
_refine_ls_restrained_S_all 1.459
_refine_ls_R_factor_all 0.0529
_refine_ls_R_factor_gt 0.0415
_refine_ls_shift/su_max 0.000
_refine_ls_shift/su_mean 0.000
_refine_ls_structure_factor_coef Fsqd
_refine_ls_weighting_details 'calc w=1/[\s^2^(Fo^2^)+(0.0613P)^2^+0.0000P] where P=(Fo^2^+2Fc^2^)/3'
_refine_ls_weighting_scheme calc
_refine_ls_wR_factor_gt 0.1242
_refine_ls_wR_factor_ref 0.1351
_reflns_number_gt 1475
_reflns_number_total 1878
_reflns_threshold_expression >2sigma(I)
_cod_data_source_file c4ra01848f2.cif
_cod_data_source_block mo_2013422_0m
_cod_original_cell_volume 558.18(16)
_cod_original_sg_symbol_H-M P-1
_cod_database_code 7235568

loop_
_symmetry_equiv_pos_as_xyz
'x, y, z'
'-x, -y, -z'

loop_
_atom_site_label
_atom_site_type_symbol
_atom_site_fract_x
_atom_site_fract_y
_atom_site_fract_z
_atom_site_U_iso_or_equiv
_atom_site_adp_type
_atom_site_occupancy
_atom_site_symmetry_multiplicity
_atom_site_calc_flag
_atom_site_refinement_flags
N1 N 0.3765(3) 0.01759(16) 0.31923(7) 0.0378(4) Uani 1 1 d .
C12 C 0.1957(3) -0.1841(2) 0.41292(10) 0.0447(4) Uani 1 1 d .
H10 H 0.2744 -0.1485 0.4663 0.054 Uiso 1 1 calc R
O1 O 0.4479(2) 0.29242(15) 0.06630(7) 0.0550(4) Uani 1 1 d .
O2 O 0.2215(3) 0.15183(16) -0.00579(7) 0.0619(4) Uani 1 1 d .
C3 C 0.8086(4) 0.4916(2) 0.21196(12) 0.0554(5) Uani 1 1 d .
H1 H 0.8940 0.5795 0.2064 0.067 Uiso 1 1 calc R
C2 C 0.6900(4) 0.4553(2) 0.13565(12) 0.0550(5) Uani 1 1 d .
H4 H 0.6950 0.5172 0.0785 0.066 Uiso 1 1 calc R
C1 C 0.5636(3) 0.3253(2) 0.14571(10) 0.0438(5) Uani 1 1 d .
C6 C 0.5497(3) 0.23269(19) 0.23057(9) 0.0364(4) Uani 1 1 d .
C7 C 0.4058(3) 0.10253(19) 0.23598(9) 0.0345(4) Uani 1 1 d .
C11 C 0.2383(3) -0.09907(19) 0.32007(10) 0.0379(4) Uani 1 1 d .
C13 C 0.1843(4) -0.3682(2) 0.41423(12) 0.0531(5) Uani 1 1 d .
H2 H 0.2061 -0.4268 0.3525 0.064 Uiso 1 1 calc R
H9 H 0.2604 -0.4414 0.4657 0.064 Uiso 1 1 calc R
C14 C -0.0638(4) -0.2303(2) 0.44039(11) 0.0542(5) Uani 1 1 d .
H3 H -0.1399 -0.2185 0.5079 0.065 Uiso 1 1 calc R
H11 H -0.1943 -0.2039 0.3947 0.065 Uiso 1 1 calc R
C8 C 0.2952(3) 0.06928(19) 0.15542(9) 0.0377(4) Uani 1 1 d .
C9 C 0.3143(3) 0.1681(2) 0.06660(10) 0.0454(4) Uani 1 1 d .
C5 C 0.6740(3) 0.2722(2) 0.30630(10) 0.0432(4) Uani 1 1 d .
H6 H 0.6692 0.2113 0.3638 0.052 Uiso 1 1 calc R
C4 C 0.8027(3) 0.3995(2) 0.29680(11) 0.0508(5) Uani 1 1 d .
H5 H 0.8864 0.4241 0.3475 0.061 Uiso 1 1 calc R
C10 C 0.1632(3) -0.0584(2) 0.16333(10) 0.0453(5) Uani 1 1 d .
H8 H 0.0927 -0.0852 0.1097 0.054 Uiso 1 1 calc R
N2 N 0.1330(3) -0.14425(17) 0.24441(8) 0.0452(4) Uani 1 1 d .

loop_
_atom_site_aniso_label
_atom_site_aniso_U_11
_atom_site_aniso_U_22
_atom_site_aniso_U_33
_atom_site_aniso_U_23
_atom_site_aniso_U_13
_atom_site_aniso_U_12
N1 0.0434(8) 0.0428(8) 0.0296(6) 0.0049(5) -0.0053(5) -0.0157(6)
C12 0.0546(11) 0.0484(10) 0.0379(8) 0.0086(7) -0.0085(7) -0.0250(8)
O1 0.0681(9) 0.0674(9) 0.0385(6) 0.0187(5) -0.0171(6) -0.0306(7)
O2 0.0743(10) 0.0836(10) 0.0356(6) 0.0102(5) -0.0206(6) -0.0293(7)
C3 0.0545(12) 0.0515(11) 0.0658(11) 0.0077(8) -0.0064(9) -0.0249(9)
C2 0.0614(13) 0.0534(11) 0.0543(10) 0.0189(8) -0.0077(8) -0.0238(10)
C1 0.0444(11) 0.0485(10) 0.0391(9) 0.0094(7) -0.0077(7) -0.0133(8)
C6 0.0364(9) 0.0384(9) 0.0336(8) 0.0036(6) -0.0035(6) -0.0094(7)
C7 0.0349(9) 0.0376(9) 0.0292(7) 0.0014(6) -0.0023(6) -0.0079(7)
C11 0.0382(10) 0.0397(9) 0.0369(8) 0.0004(6) -0.0050(6) -0.0123(7)
C13 0.0576(12) 0.0466(11) 0.0563(10) 0.0126(7) -0.0075(8) -0.0170(9)
C14 0.0492(12) 0.0625(12) 0.0504(9) 0.0111(8) 0.0013(8) -0.0186(9)
C8 0.0389(10) 0.0443(9) 0.0296(8) 0.0003(6) -0.0041(6) -0.0111(8)
C9 0.0496(11) 0.0532(10) 0.0353(8) 0.0054(7) -0.0096(7) -0.0154(8)
C5 0.0475(11) 0.0495(10) 0.0353(8) 0.0032(7) -0.0056(7) -0.0179(8)
C4 0.0543(12) 0.0537(11) 0.0517(9) -0.0005(8) -0.0079(8) -0.0263(9)
C10 0.0514(11) 0.0545(11) 0.0337(8) -0.0026(7) -0.0093(7) -0.0186(9)
N2 0.0534(9) 0.0504(9) 0.0374(7) 0.0019(6) -0.0085(6) -0.0225(7)

loop_
_atom_type_symbol
_atom_type_description
_atom_type_scat_dispersion_real
_atom_type_scat_dispersion_imag
_atom_type_scat_source
C C 0.0033 0.0016 'International Tables Vol C Tables 4.2.6.8 and 6.1.1.4'
H H 0.0000 0.0000 'International Tables Vol C Tables 4.2.6.8 and 6.1.1.4'
N N 0.0061 0.0033 'International Tables Vol C Tables 4.2.6.8 and 6.1.1.4'
O O 0.0106 0.0060 'International Tables Vol C Tables 4.2.6.8 and 6.1.1.4'

loop_
_geom_angle_atom_site_label_1
_geom_angle_atom_site_label_2
_geom_angle_atom_site_label_3
_geom_angle
C11 N1 C7 116.66(11)
C11 C12 C13 119.71(13)
C11 C12 C14 119.09(13)
C13 C12 C14 58.57(11)
C11 C12 H10 115.8
C13 C12 H10 115.8
C14 C12 H10 115.8
C9 O1 C1 122.62(12)
C2 C3 C4 120.91(15)
C2 C3 H1 119.5
C4 C3 H1 119.5
C3 C2 C1 118.49(14)
C3 C2 H4 120.8
C1 C2 H4 120.8
C2 C1 C6 121.97(14)
C2 C1 O1 116.43(13)
C6 C1 O1 121.60(15)
C1 C6 C5 117.95(14)
C1 C6 C7 118.31(12)
C5 C6 C7 123.74(12)
N1 C7 C8 121.12(14)
N1 C7 C6 119.52(12)
C8 C7 C6 119.35(12)
N1 C11 N2 126.17(12)
N1 C11 C12 116.03(12)
N2 C11 C12 117.79(13)
C14 C13 C12 60.97(12)
C14 C13 H2 117.7
C12 C13 H2 117.7
C14 C13 H9 117.7
C12 C13 H9 117.7
H2 C13 H9 114.8
C13 C14 C12 60.47(11)
C13 C14 H3 117.7
C12 C14 H3 117.7
C13 C14 H11 117.7
C12 C14 H11 117.7
H3 C14 H11 114.8
C10 C8 C7 117.37(12)
C10 C8 C9 121.47(13)
C7 C8 C9 121.16(14)
O2 C9 O1 116.82(13)
O2 C9 C8 126.25(16)
O1 C9 C8 116.92(12)
C4 C5 C6 120.62(13)
C4 C5 H6 119.7
C6 C5 H6 119.7
C5 C4 C3 120.04(14)
C5 C4 H5 120.0
C3 C4 H5 120.0
N2 C10 C8 122.52(12)
N2 C10 H8 118.7
C8 C10 H8 118.7
C10 N2 C11 116.08(13)

loop_
_geom_bond_atom_site_label_1
_geom_bond_atom_site_label_2
_geom_bond_distance
N1 C11 1.3298(17)
N1 C7 1.3444(17)
C12 C11 1.4685(18)
C12 C13 1.496(2)
C12 C14 1.503(2)
C12 H10 0.9800
O1 C9 1.366(2)
O1 C1 1.3911(18)
O2 C9 1.1994(17)
C3 C2 1.373(2)
C3 C4 1.381(2)
C3 H1 0.9300
C2 C1 1.377(2)
C2 H4 0.9300
C1 C6 1.3860(19)
C6 C5 1.3946(19)
C6 C7 1.441(2)
C7 C8 1.3909(18)
C11 N2 1.3511(17)
C13 C14 1.467(2)
C13 H2 0.9700
C13 H9 0.9700
C14 H3 0.9700
C14 H11 0.9700
C8 C10 1.379(2)
C8 C9 1.4614(19)
C5 C4 1.364(2)
C5 H6 0.9300
C4 H5 0.9300
C10 N2 1.3239(19)
C10 H8 0.9300

loop_
_geom_torsion_atom_site_label_1
_geom_torsion_atom_site_label_2
_geom_torsion_atom_site_label_3
_geom_torsion_atom_site_label_4
_geom_torsion
C4 C3 C2 C1 0.3(3)
C3 C2 C1 C6 1.0(3)
C3 C2 C1 O1 -179.59(14)
C9 O1 C1 C2 -179.42(15)
C9 O1 C1 C6 0.0(3)
C2 C1 C6 C5 -1.4(3)
O1 C1 C6 C5 179.17(13)
C2 C1 C6 C7 177.97(15)
O1 C1 C6 C7 -1.5(2)
C11 N1 C7 C8 0.2(2)
C11 N1 C7 C6 179.02(13)
C1 C6 C7 N1 -176.31(13)
C5 C6 C7 N1 3.0(2)
C1 C6 C7 C8 2.5(2)
C5 C6 C7 C8 -178.18(14)
C7 N1 C11 N2 2.4(2)
C7 N1 C11 C12 -176.85(12)
C13 C12 C11 N1 -147.00(16)
C14 C12 C11 N1 144.70(15)
C13 C12 C11 N2 33.6(2)
C14 C12 C11 N2 -34.7(2)
C11 C12 C13 C14 -107.90(16)
C11 C12 C14 C13 108.94(16)
N1 C7 C8 C10 -2.3(2)
C6 C7 C8 C10 178.90(13)
N1 C7 C8 C9 176.61(13)
C6 C7 C8 C9 -2.2(2)
C1 O1 C9 O2 179.61(14)
C1 O1 C9 C8 0.3(3)
C10 C8 C9 O2 0.5(3)
C7 C8 C9 O2 -178.44(16)
C10 C8 C9 O1 179.64(14)
C7 C8 C9 O1 0.8(2)
C1 C6 C5 C4 0.6(3)
C7 C6 C5 C4 -178.74(15)
C6 C5 C4 C3 0.6(3)
C2 C3 C4 C5 -1.1(3)
C7 C8 C10 N2 2.0(3)
C9 C8 C10 N2 -176.92(13)
C8 C10 N2 C11 0.3(2)
N1 C11 N2 C10 -2.8(2)
C12 C11 N2 C10 176.53(13)
